data_4110381
loop_
_publ_author_name
'Anna F. A. Peacock'
'Abraha Habtemariam'
'Rafael Fern\'andez'
'Victoria Walland'
'Francesca P. A. Fabbiani'
'Simon Parsons'
'Rhona E. Aird'
'Duncan I. Jodrell'
'Peter J. Sadler'

_publ_contact_author_email S.Parsons@ed.ac.uk
_publ_contact_author_name 'Simon Parsons'
_publ_section_title
;
 Tuning the Reactivity of Osmium(II) and Ruthenium(II) Arene Complexes
 under Physiological Conditions
;
_journal_name_full 'Journal of the American Chemical Society'
_journal_page_first 1739
_journal_page_last 1748
_journal_paper_doi 10.1021/ja055886r
_journal_volume 128
_journal_year 2006
_chemical_formula_moiety '[OsCl(acac)Ph-Ph].0.25MeOH'
_chemical_formula_sum 'C17.25 H18 Cl O2.25 Os'
_chemical_formula_weight 486.97
_chemical_name_systematic
; 
 ? 
;
_space_group_IT_number 19
_symmetry_cell_setting orthorhombic
_symmetry_space_group_name_Hall 'P 2ac 2ab'
_symmetry_space_group_name_H-M 'P 21 21 21'
_atom_sites_solution_hydrogens geom
_atom_sites_solution_primary Patterson
_atom_sites_solution_secondary difmap
_audit_creation_method SHELXL-97
_cell_angle_alpha 90.00
_cell_angle_beta 90.00
_cell_angle_gamma 90.00
_cell_formula_units_Z 4
_cell_length_a 8.8029(3)
_cell_length_b 9.6356(3)
_cell_length_c 21.9080(7)
_cell_measurement_reflns_used 5085
_cell_measurement_temperature 150(2)
_cell_measurement_theta_max 28
_cell_measurement_theta_min 2
_cell_volume 1858.26(10)
_computing_structure_refinement 'SHELXL-97 (Sheldrick, 1997)'
_computing_structure_solution 'SHELXS-97 (Sheldrick, 1990)'
_diffrn_ambient_temperature 150(2)
_diffrn_measured_fraction_theta_full 0.960
_diffrn_measured_fraction_theta_max 0.960
_diffrn_measurement_method 'Bruker Smart Apex ccd'
_diffrn_radiation_monochromator graphite
_diffrn_radiation_source 'fine-focus sealed tube'
_diffrn_radiation_type MoK\a
_diffrn_radiation_wavelength 0.71073
_diffrn_reflns_av_R_equivalents 0.0474
_diffrn_reflns_av_sigmaI/netI 0.0524
_diffrn_reflns_limit_h_max 11
_diffrn_reflns_limit_h_min -11
_diffrn_reflns_limit_k_max 12
_diffrn_reflns_limit_k_min -12
_diffrn_reflns_limit_l_max 29
_diffrn_reflns_limit_l_min -29
_diffrn_reflns_number 14686
_diffrn_reflns_theta_full 28.65
_diffrn_reflns_theta_max 28.65
_diffrn_reflns_theta_min 1.86
_exptl_absorpt_coefficient_mu 7.009
_exptl_absorpt_correction_T_max 1
_exptl_absorpt_correction_T_min 0.552
_exptl_absorpt_correction_type multi-scan
_exptl_absorpt_process_details 'Sadabs with mu*R=1'
_exptl_crystal_colour yellow
_exptl_crystal_density_diffrn 1.741
_exptl_crystal_description plate
_exptl_crystal_F_000 930
_exptl_crystal_size_max 0.42
_exptl_crystal_size_mid 0.22
_exptl_crystal_size_min 0.08
_refine_diff_density_max 4.432
_refine_diff_density_min -3.650
_refine_diff_density_rms 0.312
_refine_ls_abs_structure_details 'Flack H D (1983), Acta Cryst. A39, 876-881'
_refine_ls_abs_structure_Flack 0.54(4)
_refine_ls_extinction_method none
_refine_ls_goodness_of_fit_ref 1.156
_refine_ls_hydrogen_treatment riding
_refine_ls_matrix_type full
_refine_ls_number_parameters 150
_refine_ls_number_reflns 4454
_refine_ls_number_restraints 3
_refine_ls_restrained_S_all 1.157
_refine_ls_R_factor_all 0.0916
_refine_ls_R_factor_gt 0.0703
_refine_ls_shift/su_max 0.006
_refine_ls_shift/su_mean 0.000
_refine_ls_structure_factor_coef Fsqd
_refine_ls_weighting_details 'calc w=1/[\s^2^(Fo^2^)+(0.0532P)^2^+33.1381P] where P=(Fo^2^+2Fc^2^)/3'
_refine_ls_weighting_scheme calc
_refine_ls_wR_factor_gt 0.1656
_refine_ls_wR_factor_ref 0.1786
_reflns_number_gt 3553
_reflns_number_total 4454
_reflns_threshold_expression >2sigma(I)
_cod_data_source_file ja055886rsi20051206_094851.cif
_cod_data_source_block afap09
_cod_database_code 4110381

loop_
_symmetry_equiv_pos_as_xyz
'x, y, z'
'-x+1/2, -y, z+1/2'
'-x, y+1/2, -z+1/2'
'x+1/2, -y+1/2, -z'

loop_
_atom_site_label
_atom_site_type_symbol
_atom_site_fract_x
_atom_site_fract_y
_atom_site_fract_z
_atom_site_U_iso_or_equiv
_atom_site_adp_type
_atom_site_occupancy
_atom_site_symmetry_multiplicity
_atom_site_calc_flag
_atom_site_refinement_flags
_atom_site_disorder_assembly
_atom_site_disorder_group
Os1 Os 0.91216(6) 0.01781(6) 0.20605(4) 0.0518(2) Uani 1 1 d . . .
Cl1 Cl 0.8213(4) 0.0171(4) 0.3103(2) 0.0592(12) Uani 1 1 d . . .
C11 C 1.028(3) 0.054(3) 0.1274(8) 0.038(7) Uiso 0.50 1 d PGD A 1
C21 C 1.043(3) -0.086(2) 0.1417(10) 0.092(17) Uiso 0.50 1 d PG A 1
H21 H 1.0129 -0.1542 0.1130 0.111 Uiso 0.50 1 calc PR A 1
C31 C 1.101(3) -0.1253(15) 0.1980(12) 0.027(5) Uiso 0.50 1 d PG A 1
H31 H 1.1114 -0.2210 0.2077 0.033 Uiso 0.50 1 calc PR A 1
C41 C 1.145(3) -0.025(2) 0.2400(8) 0.050(8) Uiso 0.50 1 d PG A 1
H41 H 1.1854 -0.0521 0.2785 0.061 Uiso 0.50 1 calc PR A 1
C51 C 1.131(3) 0.1149(19) 0.2258(9) 0.032(8) Uiso 0.50 1 d PG A 1
H51 H 1.1608 0.1835 0.2545 0.038 Uiso 0.50 1 calc PR A 1
C61 C 1.072(3) 0.1546(17) 0.1695(10) 0.032(8) Uiso 0.50 1 d PG A 1
H61 H 1.0623 0.2502 0.1598 0.039 Uiso 0.50 1 calc PR A 1
C71 C 0.946(3) 0.088(3) 0.0692(9) 0.067(11) Uiso 0.50 1 d PGD A 1
C81 C 0.869(4) 0.214(3) 0.0638(11) 0.079(14) Uiso 0.50 1 d PG A 1
H81 H 0.8673 0.2770 0.0971 0.095 Uiso 0.50 1 calc PR A 1
C91 C 0.795(4) 0.247(3) 0.0096(13) 0.078(14) Uiso 0.50 1 d PG A 1
H91 H 0.7429 0.3328 0.0059 0.094 Uiso 0.50 1 calc PR A 1
C101 C 0.798(3) 0.155(3) -0.0390(10) 0.072(13) Uiso 0.50 1 d PG A 1
H101 H 0.7473 0.1771 -0.0760 0.087 Uiso 0.50 1 calc PR A 1
C111 C 0.874(3) 0.029(3) -0.0336(9) 0.099(16) Uiso 0.50 1 d PG A 1
H111 H 0.8761 -0.0343 -0.0669 0.118 Uiso 0.50 1 calc PR A 1
C121 C 0.948(3) -0.004(2) 0.0206(11) 0.050(6) Uiso 0.50 1 d PG A 1
H121 H 1.0005 -0.0900 0.0243 0.059 Uiso 0.50 1 calc PR A 1
C12 C 1.036(3) 0.1136(18) 0.1262(7) 0.032(6) Uiso 0.50 1 d PGD A 2
H12 H 1.0029 0.1747 0.0948 0.038 Uiso 0.25 1 calc PR A 2
C22 C 1.028(2) -0.029(2) 0.1174(7) 0.032(6) Uiso 0.50 1 d PGD A 2
H22 H 0.9903 -0.0659 0.0797 0.038 Uiso 0.25 1 d PR A 3
C32 C 1.076(2) -0.1186(12) 0.1633(9) 0.017(4) Uiso 0.50 1 d PG A 2
H32 H 1.0712 -0.2162 0.1573 0.021 Uiso 0.50 1 calc PR A 2
C42 C 1.131(2) -0.0654(18) 0.2180(7) 0.028(6) Uiso 0.50 1 d PG A 2
H42 H 1.1638 -0.1266 0.2494 0.034 Uiso 0.50 1 calc PR A 2
C52 C 1.138(3) 0.077(2) 0.2267(7) 0.028(7) Uiso 0.50 1 d PG A 2
H52 H 1.1760 0.1137 0.2641 0.033 Uiso 0.50 1 calc PR A 2
C62 C 1.091(3) 0.1668(12) 0.1808(9) 0.050(12) Uiso 0.50 1 d PG A 2
H62 H 1.0956 0.2643 0.1868 0.060 Uiso 0.50 1 calc PR A 2
C72 C 0.951(3) -0.094(3) 0.0634(10) 0.007(8) Uiso 0.25 1 d PGD A 2
C82 C 0.866(3) -0.214(3) 0.0687(10) 0.028(12) Uiso 0.25 1 d PG A 2
H82 H 0.8619 -0.2623 0.1065 0.034 Uiso 0.25 1 calc PR A 2
C92 C 0.786(3) -0.265(3) 0.0186(13) 0.009(8) Uiso 0.25 1 d PG A 2
H92 H 0.7276 -0.3470 0.0222 0.010 Uiso 0.25 1 calc PR A 2
C102 C 0.792(4) -0.194(3) -0.0367(11) 0.044(16) Uiso 0.25 1 d PG A 2
H102 H 0.7373 -0.2286 -0.0710 0.052 Uiso 0.25 1 calc PR A 2
C112 C 0.877(4) -0.074(4) -0.0420(10) 0.035(13) Uiso 0.25 1 d PG A 2
H112 H 0.8814 -0.0256 -0.0798 0.042 Uiso 0.25 1 calc PR A 2
C122 C 0.957(4) -0.023(3) 0.0081(13) 0.050(6) Uiso 0.25 1 d PG A 2
H122 H 1.0157 0.0592 0.0045 0.059 Uiso 0.25 1 calc PR A 2
C73 C 0.980(4) 0.182(3) 0.0679(11) 0.018(9) Uiso 0.25 1 d PGD . 3
C83 C 0.870(5) 0.127(3) 0.0296(17) 0.058(19) Uiso 0.25 1 d PG . 3
H83 H 0.8316 0.0359 0.0366 0.069 Uiso 0.25 1 calc PR . 3
C93 C 0.815(5) 0.205(4) -0.0189(17) 0.056(19) Uiso 0.25 1 d PG . 3
H93 H 0.7392 0.1675 -0.0451 0.067 Uiso 0.25 1 calc PR . 3
C103 C 0.871(5) 0.338(4) -0.0292(16) 0.050(17) Uiso 0.25 1 d PG . 3
H103 H 0.8331 0.3913 -0.0623 0.060 Uiso 0.25 1 calc PR . 3
C113 C 0.981(5) 0.393(3) 0.0091(18) 0.051(18) Uiso 0.25 1 d PG . 3
H113 H 1.0194 0.4836 0.0022 0.061 Uiso 0.25 1 calc PR . 3
C123 C 1.036(4) 0.315(3) 0.0577(15) 0.030(12) Uiso 0.25 1 d PG . 3
H123 H 1.1118 0.3520 0.0839 0.036 Uiso 0.25 1 calc PR . 3
O14 O 0.7423(13) 0.1661(12) 0.1935(8) 0.063(5) Uani 1 1 d . A .
C24 C 0.605(2) 0.147(2) 0.1834(13) 0.078(8) Uani 1 1 d . . .
C34 C 0.5347(18) 0.016(2) 0.1799(13) 0.088(8) Uani 1 1 d . A .
H34 H 0.4274 0.0172 0.1753 0.106 Uiso 1 1 calc R . .
C44 C 0.602(3) -0.111(2) 0.1824(13) 0.085(9) Uani 1 1 d . . .
O54 O 0.7456(13) -0.1297(11) 0.1930(9) 0.065(5) Uani 1 1 d . A .
C64 C 0.516(2) 0.277(2) 0.1701(17) 0.120(15) Uani 1 1 d . A .
H64A H 0.5813 0.3580 0.1764 0.181 Uiso 1 1 calc R . .
H64B H 0.4287 0.2817 0.1976 0.181 Uiso 1 1 calc R . .
H64C H 0.4808 0.2747 0.1277 0.181 Uiso 1 1 calc R . .
C74 C 0.517(2) -0.240(3) 0.1712(16) 0.113(14) Uani 1 1 d . A .
H74A H 0.5870 -0.3192 0.1736 0.169 Uiso 1 1 calc R . .
H74B H 0.4716 -0.2365 0.1304 0.169 Uiso 1 1 calc R . .
H74C H 0.4374 -0.2501 0.2019 0.169 Uiso 1 1 calc R . .
C1S C 0.952(9) -0.405(8) 0.021(4) 0.06(2) Uiso 0.25 1 d P . 3
H1S1 H 1.0088 -0.3259 0.0042 0.089 Uiso 0.25 1 d PR . 3
H1S2 H 0.9117 -0.4611 -0.0125 0.089 Uiso 0.25 1 d PR . 3
H1S3 H 1.0205 -0.4616 0.0460 0.089 Uiso 0.25 1 d PR . 3
O1S O 0.840(7) -0.361(6) 0.056(3) 0.065(15) Uiso 0.25 1 d P . 3
H1S H 0.7960 -0.4289 0.0723 0.098 Uiso 0.25 1 d PR . 3

loop_
_atom_site_aniso_label
_atom_site_aniso_U_11
_atom_site_aniso_U_22
_atom_site_aniso_U_33
_atom_site_aniso_U_23
_atom_site_aniso_U_13
_atom_site_aniso_U_12
Os1 0.0169(2) 0.0244(2) 0.1140(5) 0.0008(3) 0.0099(3) 0.0000(2)
Cl1 0.0378(17) 0.0297(17) 0.110(4) -0.003(2) 0.025(2) -0.0008(16)
O14 0.019(5) 0.047(6) 0.124(14) 0.013(8) 0.002(8) 0.002(4)
C24 0.017(9) 0.061(12) 0.15(3) 0.015(12) 0.016(12) 0.004(8)
C34 0.021(7) 0.040(10) 0.20(3) -0.004(14) 0.001(10) 0.006(7)
C44 0.038(11) 0.047(10) 0.17(3) -0.014(12) 0.011(15) 0.000(9)
O54 0.023(5) 0.031(6) 0.142(16) -0.002(7) 0.012(8) -0.005(4)
C64 0.026(10) 0.058(14) 0.28(5) 0.041(19) 0.008(17) 0.012(9)
C74 0.018(9) 0.081(17) 0.24(4) -0.05(2) 0.004(15) -0.011(10)

loop_
_atom_type_symbol
_atom_type_description
_atom_type_scat_dispersion_real
_atom_type_scat_dispersion_imag
_atom_type_scat_source
C C 0.0033 0.0016 'International Tables Vol C Tables 4.2.6.8 and 6.1.1.4'
H H 0.0000 0.0000 'International Tables Vol C Tables 4.2.6.8 and 6.1.1.4'
O O 0.0106 0.0060 'International Tables Vol C Tables 4.2.6.8 and 6.1.1.4'
Cl Cl 0.1484 0.1585 'International Tables Vol C Tables 4.2.6.8 and 6.1.1.4'
Os Os -1.2165 7.6030 'International Tables Vol C Tables 4.2.6.8 and 6.1.1.4'

loop_
_geom_angle_atom_site_label_1
_geom_angle_atom_site_label_2
_geom_angle_atom_site_label_3
_geom_angle
_geom_angle_site_symmetry_3
C11 Os1 O54 111.1(8) .
C11 Os1 C21 39.5(4) .
O54 Os1 C21 88.2(7) .
C11 Os1 O14 97.5(8) .
O54 Os1 O14 86.8(4) .
C21 Os1 O14 129.6(9) .
C11 Os1 C61 39.4(4) .
O54 Os1 C61 149.5(8) .
C21 Os1 C61 70.6(6) .
O14 Os1 C61 90.1(6) .
C11 Os1 C42 73.1(6) .
O54 Os1 C42 114.0(6) .
C21 Os1 C42 52.6(6) .
O14 Os1 C42 159.1(6) .
C61 Os1 C42 70.7(6) .
C11 Os1 C52 70.2(7) .
O54 Os1 C52 152.1(6) .
C21 Os1 C52 75.8(7) .
O14 Os1 C52 121.1(6) .
C61 Os1 C52 43.8(7) .
C42 Os1 C52 38.4(3) .
C11 Os1 C32 53.4(6) .
O54 Os1 C32 89.7(5) .
C21 Os1 C32 17.2(6) .
O14 Os1 C32 146.8(7) .
C61 Os1 C32 76.5(6) .
C42 Os1 C32 38.0(3) .
C52 Os1 C32 68.3(4) .
C11 Os1 C31 69.8(5) .
O54 Os1 C31 95.6(6) .
C21 Os1 C31 38.1(3) .
O14 Os1 C31 167.1(8) .
C61 Os1 C31 81.5(5) .
C42 Os1 C31 20.7(6) .
C52 Os1 C31 57.9(6) .
C32 Os1 C31 21.1(6) .
C11 Os1 C51 69.5(6) .
O54 Os1 C51 161.8(6) .
C21 Os1 C51 81.5(5) .
O14 Os1 C51 111.4(6) .
C61 Os1 C51 37.9(4) .
C42 Os1 C51 48.0(6) .
C52 Os1 C51 9.7(7) .
C32 Os1 C51 76.0(6) .
C31 Os1 C51 67.1(5) .
C11 Os1 C62 46.8(7) .
O54 Os1 C62 157.4(7) .
C21 Os1 C62 75.3(7) .
O14 Os1 C62 91.8(6) .
C61 Os1 C62 8.0(7) .
C42 Os1 C62 68.0(5) .
C52 Os1 C62 37.5(4) .
C32 Os1 C62 79.1(4) .
C31 Os1 C62 81.1(7) .
C51 Os1 C62 30.7(7) .
C11 Os1 C41 81.4(5) .
O54 Os1 C41 125.1(6) .
C21 Os1 C41 68.0(5) .
O14 Os1 C41 146.5(7) .
C61 Os1 C41 67.8(5) .
C42 Os1 C41 16.5(6) .
C52 Os1 C41 27.3(6) .
C32 Os1 C41 54.3(6) .
C31 Os1 C41 36.9(3) .
C51 Os1 C41 36.8(3) .
C62 Os1 C41 63.0(6) .
C21 C11 C61 120.0 .
C21 C11 C71 117(2) .
C61 C11 C71 123(2) .
C21 C11 Os1 71.9(7) .
C61 C11 Os1 72.5(8) .
C71 C11 Os1 120.8(18) .
C31 C21 C11 120.0 .
C31 C21 Os1 74.6(7) .
C11 C21 Os1 68.6(7) .
C21 C31 C41 120.0 .
C21 C31 Os1 67.2(7) .
C41 C31 Os1 73.6(7) .
C51 C41 C31 120.0 .
C51 C41 Os1 70.1(7) .
C31 C41 Os1 69.5(7) .
C41 C51 C61 120.0 .
C41 C51 Os1 73.2(7) .
C61 C51 Os1 67.4(7) .
C51 C61 C11 120.0 .
C51 C61 Os1 74.7(7) .
C11 C61 Os1 68.2(8) .
C81 C71 C121 120.0 .
C81 C71 C11 120(2) .
C121 C71 C11 120(2) .
C71 C81 C91 120.0 .
C81 C91 C101 120.0 .
C111 C101 C91 120.0 .
C101 C111 C121 120.0 .
C111 C121 C71 120.0 .
C22 C12 C62 120.0 .
C22 C12 Os1 71.4(6) .
C62 C12 Os1 69.5(7) .
C32 C22 C12 120.0 .
C32 C22 C72 116.8(18) .
C12 C22 C72 122.7(18) .
C32 C22 Os1 68.7(6) .
C12 C22 Os1 72.6(7) .
C72 C22 Os1 124.2(16) .
C22 C32 C42 120.0 .
C22 C32 Os1 74.6(6) .
C42 C32 Os1 68.6(6) .
C52 C42 C32 120.0 .
C52 C42 Os1 71.5(7) .
C32 C42 Os1 73.4(7) .
C62 C52 C42 120.0 .
C62 C52 Os1 74.3(7) .
C42 C52 Os1 70.1(7) .
C52 C62 C12 120.0 .
C52 C62 Os1 68.2(6) .
C12 C62 Os1 74.1(6) .
C82 C72 C122 120.0 .
C82 C72 C22 122(2) .
C122 C72 C22 118(2) .
C72 C82 C92 120.0 .
C102 C92 C82 120.0 .
C112 C102 C92 120.0 .
C102 C112 C122 120.0 .
C112 C122 C72 120.0 .
C83 C73 C123 120.0 .
C73 C83 C93 120.0 .
C83 C93 C103 120.0 .
C113 C103 C93 120.0 .
C103 C113 C123 120.0 .
C103 C113 C1S 111(3) 1_565
C123 C113 C1S 119(3) 1_565
C113 C123 C73 120.0 .
C24 O14 Os1 128.2(12) .
O14 C24 C34 125.0(18) .
O14 C24 C64 114.7(18) .
C34 C24 C64 120.1(18) .
C44 C34 C24 127.8(16) .
O54 C44 C34 123.3(19) .
O54 C44 C74 114.2(18) .
C34 C44 C74 122(2) .
C44 O54 Os1 128.7(12) .
O1S C1S C113 119(9) 1_545

loop_
_geom_bond_atom_site_label_1
_geom_bond_atom_site_label_2
_geom_bond_distance
_geom_bond_site_symmetry_2
Os1 C11 2.03(2) .
Os1 O54 2.062(11) .
Os1 C21 2.08(2) .
Os1 O14 2.086(11) .
Os1 C61 2.09(2) .
Os1 C42 2.104(17) .
Os1 C52 2.12(2) .
Os1 C32 2.165(17) .
Os1 C31 2.17(2) .
Os1 C51 2.18(2) .
Os1 C62 2.20(2) .
Os1 C41 2.22(2) .
C11 C21 1.3900 .
C11 C61 1.3900 .
C11 C71 1.505(15) .
C21 C31 1.3900 .
C31 C41 1.3900 .
C41 C51 1.3900 .
C51 C61 1.3900 .
C71 C81 1.3900 .
C71 C121 1.3900 .
C81 C91 1.3900 .
C91 C101 1.3900 .
C101 C111 1.3900 .
C111 C121 1.3900 .
C12 C22 1.3900 .
C12 C62 1.3900 .
C22 C32 1.3900 .
C22 C72 1.498(15) .
C32 C42 1.3900 .
C42 C52 1.3900 .
C52 C62 1.3900 .
C72 C82 1.3900 .
C72 C122 1.3900 .
C82 C92 1.3900 .
C92 C102 1.3900 .
C102 C112 1.3900 .
C112 C122 1.3900 .
C73 C83 1.3900 .
C73 C123 1.3900 .
C83 C93 1.3900 .
C93 C103 1.3900 .
C103 C113 1.3900 .
C113 C123 1.3900 .
C113 C1S 1.98(9) 1_565
O14 C24 1.24(2) .
C24 C34 1.40(3) .
C24 C64 1.50(3) .
C34 C44 1.37(3) .
C44 O54 1.30(3) .
C44 C74 1.46(3) .
C1S O1S 1.31(9) .
C1S C113 1.98(9) 1_545
